data_4065443
loop_
_publ_author_name
'Herbert, David E.'
'Ozerov, Oleg V.'

_publ_section_title
;
 Binuclear Palladium Complexes Supported by Bridged Pincer Ligands
;
_journal_issue 24
_journal_name_full Organometallics
_journal_page_first 6641
_journal_paper_doi 10.1021/om2008056
_journal_volume 30
_journal_year 2011
_chemical_formula_moiety 'C30 H44 Cl2 N2 O2 P2 Pd2'
_chemical_formula_sum 'C30 H44 Cl2 N2 O2 P2 Pd2'
_chemical_formula_weight 810.31
_chemical_name_systematic
; 
 ? 
;
_space_group_IT_number 29
_symmetry_cell_setting orthorhombic
_symmetry_space_group_name_Hall 'P 2c -2ac'
_symmetry_space_group_name_H-M 'P c a 21'
_atom_sites_solution_hydrogens geom
_atom_sites_solution_primary direct
_atom_sites_solution_secondary difmap
_audit_creation_method SHELXL-97
_cell_angle_alpha 90.00
_cell_angle_beta 90.00
_cell_angle_gamma 90.00
_cell_formula_units_Z 4
_cell_length_a 20.096(13)
_cell_length_b 7.401(5)
_cell_length_c 22.203(15)
_cell_measurement_reflns_used 4806
_cell_measurement_temperature 150(2)
_cell_measurement_theta_max 23.98
_cell_measurement_theta_min 2.22
_cell_volume 3302(4)
_computing_cell_refinement 'Bruker SMART'
_computing_data_collection 'Bruker SMART'
_computing_data_reduction 'Bruker SAINT'
_computing_molecular_graphics 'Bruker SHELXTL'
_computing_publication_material 'Bruker SHELXTL'
_computing_structure_refinement 'SHELXL-97 (Sheldrick, 2008)'
_computing_structure_solution 'SHELXS-97 (Sheldrick, 2008)'
_diffrn_ambient_temperature 150(2)
_diffrn_measured_fraction_theta_full 0.994
_diffrn_measured_fraction_theta_max 0.994
_diffrn_measurement_device_type 'CCD area detector'
_diffrn_measurement_method 'phi and omega scans'
_diffrn_radiation_monochromator graphite
_diffrn_radiation_source 'fine-focus sealed tube'
_diffrn_radiation_type MoK\a
_diffrn_radiation_wavelength 0.71073
_diffrn_reflns_av_R_equivalents 0.0813
_diffrn_reflns_av_sigmaI/netI 0.0658
_diffrn_reflns_limit_h_max 26
_diffrn_reflns_limit_h_min -26
_diffrn_reflns_limit_k_max 9
_diffrn_reflns_limit_k_min -9
_diffrn_reflns_limit_l_max 29
_diffrn_reflns_limit_l_min -29
_diffrn_reflns_number 36780
_diffrn_reflns_theta_full 27.79
_diffrn_reflns_theta_max 27.79
_diffrn_reflns_theta_min 2.03
_exptl_absorpt_coefficient_mu 1.378
_exptl_absorpt_correction_T_max 0.9219
_exptl_absorpt_correction_T_min 0.7896
_exptl_absorpt_correction_type multi-scan
_exptl_absorpt_process_details SADABS
_exptl_crystal_colour yellow
_exptl_crystal_density_diffrn 1.630
_exptl_crystal_density_method 'not measured'
_exptl_crystal_description block
_exptl_crystal_F_000 1640
_exptl_crystal_size_max 0.18
_exptl_crystal_size_mid 0.08
_exptl_crystal_size_min 0.06
_refine_diff_density_max 2.801
_refine_diff_density_min -1.138
_refine_diff_density_rms 0.147
_refine_ls_abs_structure_details 'Flack H D (1983), Acta Cryst. A39, 876-881'
_refine_ls_abs_structure_Flack 0.66(4)
_refine_ls_extinction_method none
_refine_ls_goodness_of_fit_ref 1.057
_refine_ls_hydrogen_treatment constr
_refine_ls_matrix_type full
_refine_ls_number_parameters 364
_refine_ls_number_reflns 7731
_refine_ls_number_restraints 1
_refine_ls_restrained_S_all 1.056
_refine_ls_R_factor_all 0.0689
_refine_ls_R_factor_gt 0.0556
_refine_ls_shift/su_max 0.000
_refine_ls_shift/su_mean 0.000
_refine_ls_structure_factor_coef Fsqd
_refine_ls_weighting_details 'calc w=1/[\s^2^(Fo^2^)+(0.0823P)^2^+0.0000P] where P=(Fo^2^+2Fc^2^)/3'
_refine_ls_weighting_scheme calc
_refine_ls_wR_factor_gt 0.1350
_refine_ls_wR_factor_ref 0.1441
_reflns_number_gt 6403
_reflns_number_total 7731
_reflns_threshold_expression >2sigma(I)
_cod_data_source_file om2008056_si_002.cif
_cod_data_source_block oz224_dh160_ortho
_cod_depositor_comments
;
The following automatic conversions were performed:

'_symmetry_cell_setting' value 'Orthorhombic' changed to
'orthorhombic' according to
/home/saulius/struct/CIF-dictionaries/cif_core.dic dictionary named
'cif_core.dic' version 2.4.1 from 2010-06-29.

Automatic conversion script
Id: cif_fix_values 1715 2011-07-08 13:25:40Z adriana 
;
_cod_original_sg_symbol_H-M Pca2(1)
_cod_database_code 4065443

loop_
_symmetry_equiv_pos_as_xyz
'x, y, z'
'-x, -y, z+1/2'
'-x+1/2, y, z+1/2'
'x+1/2, -y, z'

loop_
_atom_site_label
_atom_site_type_symbol
_atom_site_fract_x
_atom_site_fract_y
_atom_site_fract_z
_atom_site_U_iso_or_equiv
_atom_site_adp_type
_atom_site_occupancy
_atom_site_symmetry_multiplicity
_atom_site_calc_flag
_atom_site_refinement_flags
C1 C 0.1468(3) 0.4766(10) 0.0180(3) 0.0300(16) Uani 1 1 d .
C2 C 0.0950(4) 0.4406(10) -0.0205(3) 0.0312(16) Uani 1 1 d .
C3 C 0.0315(4) 0.5071(12) -0.0100(4) 0.0371(18) Uani 1 1 d .
H3 H -0.0038 0.4835 -0.0374 0.045 Uiso 1 1 calc R
C4 C 0.0210(4) 0.6078(11) 0.0408(4) 0.0361(19) Uani 1 1 d .
H4 H -0.0224 0.6530 0.0486 0.043 Uiso 1 1 calc R
C5 C 0.0709(4) 0.6460(11) 0.0811(3) 0.0326(16) Uani 1 1 d .
H5 H 0.0620 0.7153 0.1162 0.039 Uiso 1 1 calc R
C6 C 0.1349(4) 0.5815(10) 0.0697(3) 0.0274(15) Uani 1 1 d .
C7 C 0.1938(4) 0.6075(10) 0.1077(4) 0.0307(16) Uani 1 1 d .
H7 H 0.1916 0.6724 0.1445 0.037 Uiso 1 1 calc R
C8 C 0.3092(3) 0.5617(10) 0.1238(4) 0.0296(16) Uani 1 1 d .
H8A H 0.3328 0.4446 0.1264 0.036 Uiso 1 1 calc R
H8B H 0.2976 0.5998 0.1652 0.036 Uiso 1 1 calc R
C9 C 0.3543(3) 0.6999(11) 0.0959(3) 0.0295(15) Uani 1 1 d .
H9A H 0.3297 0.8151 0.0916 0.035 Uiso 1 1 calc R
H9B H 0.3672 0.6589 0.0551 0.035 Uiso 1 1 calc R
C10 C 0.4176(4) 0.7331(11) 0.1333(3) 0.0349(17) Uani 1 1 d .
H10A H 0.4052 0.7723 0.1745 0.042 Uiso 1 1 calc R
H10B H 0.4434 0.6195 0.1366 0.042 Uiso 1 1 calc R
C11 C 0.4602(4) 0.8786(12) 0.1033(4) 0.0347(18) Uani 1 1 d .
H11A H 0.4747 0.8355 0.0632 0.042 Uiso 1 1 calc R
H11B H 0.4331 0.9889 0.0974 0.042 Uiso 1 1 calc R
C12 C 0.5753(4) 0.8779(10) 0.1198(4) 0.0307(16) Uani 1 1 d .
H12 H 0.5802 0.8104 0.0837 0.037 Uiso 1 1 calc R
C13 C 0.6336(4) 0.9352(9) 0.1557(3) 0.0257(15) Uani 1 1 d .
C14 C 0.6178(4) 1.0335(9) 0.2073(3) 0.0281(15) Uani 1 1 d .
C15 C 0.6669(3) 1.0960(9) 0.2434(3) 0.0240(14) Uani 1 1 d .
C16 C 0.7340(3) 1.0595(10) 0.2318(4) 0.0308(16) Uani 1 1 d .
H16 H 0.7679 1.1015 0.2581 0.037 Uiso 1 1 calc R
C17 C 0.7494(4) 0.9605(11) 0.1810(4) 0.0319(16) Uani 1 1 d .
H17 H 0.7947 0.9372 0.1718 0.038 Uiso 1 1 calc R
C18 C 0.6998(4) 0.8935(10) 0.1427(3) 0.0294(15) Uani 1 1 d .
H18 H 0.7109 0.8215 0.1087 0.035 Uiso 1 1 calc R
C19 C 0.2114(4) 0.3328(13) -0.1486(4) 0.045(2) Uani 1 1 d .
H19 H 0.1815 0.2673 -0.1772 0.054 Uiso 1 1 calc R
C20 C 0.2046(8) 0.5321(19) -0.1601(12) 0.143(6) Uani 1 1 d .
H20A H 0.2358 0.5983 -0.1344 0.215 Uiso 1 1 calc R
H20B H 0.1590 0.5703 -0.1508 0.215 Uiso 1 1 calc R
H20C H 0.2143 0.5577 -0.2025 0.215 Uiso 1 1 calc R
C21 C 0.2823(5) 0.2708(18) -0.1601(5) 0.074(4) Uani 1 1 d .
H21A H 0.2959 0.3069 -0.2007 0.112 Uiso 1 1 calc R
H21B H 0.2847 0.1390 -0.1564 0.112 Uiso 1 1 calc R
H21C H 0.3120 0.3265 -0.1304 0.112 Uiso 1 1 calc R
C22 C 0.1847(5) 0.0187(13) -0.0728(5) 0.054(2) Uani 1 1 d .
H22A H 0.2078 -0.0234 -0.1080 0.065 Uiso 1 1 d R
C23 C 0.1198(7) -0.0477(18) -0.0754(12) 0.143(6) Uani 1 1 d .
H23A H 0.0932 0.0283 -0.1024 0.215 Uiso 1 1 calc R
H23B H 0.1002 -0.0461 -0.0350 0.215 Uiso 1 1 calc R
H23C H 0.1204 -0.1719 -0.0907 0.215 Uiso 1 1 calc R
C24 C 0.2166(10) -0.0641(17) -0.0197(7) 0.116(7) Uani 1 1 d .
H24A H 0.1870 -0.0510 0.0151 0.174 Uiso 1 1 d R
H24B H 0.2590 -0.0035 -0.0113 0.174 Uiso 1 1 d R
H24C H 0.2247 -0.1926 -0.0273 0.174 Uiso 1 1 d R
C25 C 0.5507(4) 1.1444(11) 0.3762(3) 0.0332(17) Uani 1 1 d .
H25 H 0.5066 1.1945 0.3886 0.040 Uiso 1 1 calc R
C26 C 0.5458(5) 0.9385(12) 0.3784(4) 0.048(2) Uani 1 1 d .
H26A H 0.5905 0.8861 0.3755 0.071 Uiso 1 1 calc R
H26B H 0.5185 0.8958 0.3447 0.071 Uiso 1 1 calc R
H26C H 0.5252 0.9016 0.4165 0.071 Uiso 1 1 calc R
C27 C 0.6020(4) 1.2134(12) 0.4200(3) 0.043(2) Uani 1 1 d .
H27A H 0.5840 1.2072 0.4610 0.065 Uiso 1 1 calc R
H27B H 0.6130 1.3390 0.4103 0.065 Uiso 1 1 calc R
H27C H 0.6422 1.1388 0.4174 0.065 Uiso 1 1 calc R
C28 C 0.5562(4) 1.4604(12) 0.2974(4) 0.0400(18) Uani 1 1 d .
H28 H 0.5813 1.5140 0.3319 0.048 Uiso 1 1 calc R
C29 C 0.4816(4) 1.5119(12) 0.3041(5) 0.052(2) Uani 1 1 d .
H29A H 0.4766 1.6431 0.3004 0.077 Uiso 1 1 calc R
H29B H 0.4655 1.4731 0.3437 0.077 Uiso 1 1 calc R
H29C H 0.4557 1.4519 0.2725 0.077 Uiso 1 1 calc R
C30 C 0.5834(5) 1.5392(13) 0.2396(4) 0.050(2) Uani 1 1 d .
H30A H 0.5617 1.4811 0.2051 0.074 Uiso 1 1 calc R
H30B H 0.6315 1.5180 0.2376 0.074 Uiso 1 1 calc R
H30C H 0.5747 1.6694 0.2386 0.074 Uiso 1 1 calc R
Cl1 Cl 0.34954(10) 0.2976(3) -0.00405(11) 0.0538(6) Uani 1 1 d .
Cl2 Cl 0.40844(11) 1.0974(4) 0.24421(13) 0.0753(10) Uani 1 1 d .
N1 N 0.2484(3) 0.5386(8) 0.0888(3) 0.0262(12) Uani 1 1 d .
N2 N 0.5188(3) 0.9230(8) 0.1396(3) 0.0282(14) Uani 1 1 d .
O1 O 0.1094(3) 0.3364(8) -0.0699(3) 0.0394(13) Uani 1 1 d .
O2 O 0.6476(2) 1.1933(7) 0.2940(2) 0.0339(12) Uani 1 1 d .
P1 P 0.18838(10) 0.2693(3) -0.07248(9) 0.0309(4) Uani 1 1 d .
P2 P 0.56685(9) 1.2190(3) 0.29927(8) 0.0279(4) Uani 1 1 d .
Pd1 Pd 0.23818(3) 0.39392(7) 0.00580(2) 0.02795(13) Uani 1 1 d .
Pd2 Pd 0.52305(2) 1.06905(7) 0.22330(2) 0.02722(13) Uani 1 1 d .

loop_
_atom_site_aniso_label
_atom_site_aniso_U_11
_atom_site_aniso_U_22
_atom_site_aniso_U_33
_atom_site_aniso_U_23
_atom_site_aniso_U_13
_atom_site_aniso_U_12
C1 0.024(3) 0.035(4) 0.031(4) -0.001(3) 0.002(3) -0.001(3)
C2 0.043(4) 0.032(4) 0.019(3) -0.004(3) -0.001(3) -0.014(3)
C3 0.036(4) 0.042(5) 0.034(4) 0.002(4) -0.011(3) 0.001(3)
C4 0.027(4) 0.043(5) 0.038(5) -0.004(3) 0.002(3) -0.007(3)
C5 0.026(4) 0.040(4) 0.032(4) -0.005(3) 0.002(3) 0.000(3)
C6 0.028(4) 0.034(4) 0.020(3) 0.003(3) -0.002(3) -0.007(3)
C7 0.032(4) 0.029(4) 0.031(4) -0.007(3) -0.002(3) -0.007(3)
C8 0.019(3) 0.035(4) 0.035(4) -0.003(3) 0.000(3) -0.006(3)
C9 0.023(3) 0.041(4) 0.024(3) -0.009(3) -0.007(3) -0.007(3)
C10 0.029(4) 0.047(5) 0.029(4) -0.008(3) -0.004(3) -0.011(3)
C11 0.025(4) 0.051(5) 0.028(4) -0.007(3) -0.007(3) -0.002(3)
C12 0.029(4) 0.033(4) 0.030(4) -0.002(3) 0.002(3) -0.002(3)
C13 0.025(4) 0.030(4) 0.022(3) -0.002(3) 0.004(3) -0.004(3)
C14 0.036(4) 0.026(3) 0.022(4) -0.006(3) 0.000(3) -0.001(3)
C15 0.017(3) 0.034(4) 0.021(3) -0.001(2) -0.001(2) -0.004(3)
C16 0.020(3) 0.042(4) 0.031(4) 0.008(3) 0.001(3) -0.005(3)
C17 0.021(3) 0.039(4) 0.036(4) 0.005(3) 0.004(3) -0.002(3)
C18 0.023(4) 0.036(4) 0.029(4) -0.003(3) 0.000(3) 0.001(3)
C19 0.041(5) 0.058(6) 0.037(5) -0.016(4) 0.007(4) -0.021(4)
C20 0.070(7) 0.059(6) 0.30(2) 0.032(9) -0.028(9) -0.010(5)
C21 0.050(6) 0.112(10) 0.061(7) -0.024(7) 0.024(5) -0.015(6)
C22 0.072(7) 0.048(5) 0.043(5) -0.010(4) -0.011(5) -0.017(5)
C23 0.070(7) 0.059(6) 0.30(2) 0.032(9) -0.028(9) -0.010(5)
C24 0.21(2) 0.049(7) 0.091(11) -0.011(7) -0.025(13) -0.011(9)
C25 0.041(5) 0.039(4) 0.020(4) -0.005(3) 0.007(3) -0.002(4)
C26 0.069(6) 0.043(5) 0.031(4) 0.011(4) 0.003(4) 0.006(4)
C27 0.040(5) 0.063(6) 0.026(4) -0.007(4) -0.007(3) -0.004(4)
C28 0.044(5) 0.048(5) 0.028(4) -0.005(4) 0.000(3) -0.006(4)
C29 0.057(6) 0.032(4) 0.066(7) -0.002(4) 0.000(5) 0.005(4)
C30 0.067(6) 0.045(5) 0.037(5) 0.004(3) 0.002(4) -0.017(4)
Cl1 0.0291(10) 0.0712(15) 0.0611(15) -0.0287(12) -0.0027(9) 0.0058(9)
Cl2 0.0220(10) 0.111(2) 0.093(2) -0.0698(17) -0.0022(11) 0.0017(11)
N1 0.031(3) 0.022(3) 0.025(3) -0.001(2) 0.002(2) 0.002(2)
N2 0.023(3) 0.031(3) 0.031(3) -0.004(3) -0.007(2) -0.005(2)
O1 0.031(3) 0.057(3) 0.030(3) -0.015(3) -0.004(2) -0.009(3)
O2 0.026(3) 0.048(3) 0.028(3) -0.013(2) -0.008(2) -0.004(2)
P1 0.0306(10) 0.0361(10) 0.0259(9) -0.0068(8) -0.0005(7) -0.0110(8)
P2 0.0266(9) 0.0337(10) 0.0233(9) -0.0059(7) -0.0012(7) -0.0058(7)
Pd1 0.0245(3) 0.0332(3) 0.0262(3) -0.0059(3) -0.0009(2) -0.0053(2)
Pd2 0.0202(2) 0.0351(3) 0.0264(3) -0.0067(2) -0.0017(2) -0.0017(2)

loop_
_atom_type_symbol
_atom_type_description
_atom_type_scat_dispersion_real
_atom_type_scat_dispersion_imag
_atom_type_scat_source
C C 0.0033 0.0016 'International Tables Vol C Tables 4.2.6.8 and 6.1.1.4'
H H 0.0000 0.0000 'International Tables Vol C Tables 4.2.6.8 and 6.1.1.4'
Cl Cl 0.1484 0.1585 'International Tables Vol C Tables 4.2.6.8 and 6.1.1.4'
N N 0.0061 0.0033 'International Tables Vol C Tables 4.2.6.8 and 6.1.1.4'
P P 0.1023 0.0942 'International Tables Vol C Tables 4.2.6.8 and 6.1.1.4'
O O 0.0106 0.0060 'International Tables Vol C Tables 4.2.6.8 and 6.1.1.4'
Pd Pd -0.9988 1.0072 'International Tables Vol C Tables 4.2.6.8 and 6.1.1.4'

loop_
_geom_angle_atom_site_label_1
_geom_angle_atom_site_label_2
_geom_angle_atom_site_label_3
_geom_angle
C2 C1 C6 119.0(7)
C2 C1 Pd1 124.5(6)
C6 C1 Pd1 116.5(5)
C1 C2 O1 116.5(7)
C1 C2 C3 121.7(7)
O1 C2 C3 121.8(7)
C4 C3 C2 118.2(7)
C3 C4 C5 122.5(8)
C4 C5 C6 119.0(7)
C5 C6 C1 119.6(7)
C5 C6 C7 126.5(7)
C1 C6 C7 113.8(7)
N1 C7 C6 116.8(7)
N1 C8 C9 111.5(6)
C8 C9 C10 112.7(6)
C11 C10 C9 109.9(6)
N2 C11 C10 111.6(6)
N2 C12 C13 116.8(7)
C14 C13 C18 120.2(7)
C14 C13 C12 114.3(6)
C18 C13 C12 125.5(7)
C15 C14 C13 120.0(7)
C15 C14 Pd2 123.8(5)
C13 C14 Pd2 116.2(5)
C14 C15 O2 117.0(6)
C14 C15 C16 121.9(7)
O2 C15 C16 121.1(6)
C17 C16 C15 117.9(7)
C16 C17 C18 121.7(7)
C13 C18 C17 118.3(7)
C20 C19 C21 110.8(9)
C20 C19 P1 112.8(11)
C21 C19 P1 108.5(7)
C23 C22 C24 107.1(14)
C23 C22 P1 112.9(9)
C24 C22 P1 113.2(7)
C27 C25 C26 111.2(7)
C27 C25 P2 112.4(6)
C26 C25 P2 110.1(5)
C30 C28 C29 109.6(8)
C30 C28 P2 111.0(6)
C29 C28 P2 110.8(6)
C7 N1 C8 119.8(6)
C7 N1 Pd1 113.5(5)
C8 N1 Pd1 126.7(5)
C12 N2 C11 118.3(7)
C12 N2 Pd2 113.4(5)
C11 N2 Pd2 128.3(5)
C2 O1 P1 113.3(5)
C15 O2 P2 113.2(4)
O1 P1 C19 101.4(4)
O1 P1 C22 105.1(4)
C19 P1 C22 105.4(5)
O1 P1 Pd1 106.3(2)
C19 P1 Pd1 120.6(3)
C22 P1 Pd1 116.0(3)
O2 P2 C28 103.4(3)
O2 P2 C25 102.0(3)
C28 P2 C25 107.5(4)
O2 P2 Pd2 106.41(19)
C28 P2 Pd2 115.8(3)
C25 P2 Pd2 119.6(3)
C1 Pd1 N1 79.3(3)
C1 Pd1 P1 79.3(2)
N1 Pd1 P1 158.43(18)
C1 Pd1 Cl1 177.3(2)
N1 Pd1 Cl1 98.06(17)
P1 Pd1 Cl1 103.35(8)
C14 Pd2 N2 79.3(2)
C14 Pd2 P2 79.5(2)
N2 Pd2 P2 158.50(16)
C14 Pd2 Cl2 177.2(2)
N2 Pd2 Cl2 100.13(17)
P2 Pd2 Cl2 101.23(8)

loop_
_geom_bond_atom_site_label_1
_geom_bond_atom_site_label_2
_geom_bond_distance
C1 C2 1.372(10)
C1 C6 1.407(10)
C1 Pd1 1.954(7)
C2 O1 1.372(9)
C2 C3 1.388(11)
C3 C4 1.369(12)
C4 C5 1.373(11)
C5 C6 1.394(10)
C6 C7 1.466(10)
C7 N1 1.280(10)
C8 N1 1.458(9)
C8 C9 1.500(10)
C9 C10 1.540(9)
C10 C11 1.529(11)
C11 N2 1.464(9)
C12 N2 1.263(9)
C12 C13 1.478(10)
C13 C14 1.393(9)
C13 C18 1.395(10)
C14 C15 1.352(10)
C14 Pd2 1.956(8)
C15 O2 1.390(8)
C15 C16 1.400(9)
C16 C17 1.379(12)
C17 C18 1.401(11)
C19 C20 1.503(17)
C19 C21 1.517(13)
C19 P1 1.815(9)
C22 C23 1.394(16)
C22 C24 1.477(18)
C22 P1 1.856(10)
C25 C27 1.506(11)
C25 C26 1.528(12)
C25 P2 1.824(8)
C28 C30 1.513(11)
C28 C29 1.554(12)
C28 P2 1.800(9)
Cl1 Pd1 2.359(2)
Cl2 Pd2 2.359(3)
N1 Pd1 2.141(6)
N2 Pd2 2.152(7)
O1 P1 1.664(6)
O2 P2 1.638(5)
P1 Pd1 2.208(2)
P2 Pd2 2.203(2)
